data_7014024
loop_
_publ_author_name
'Shima, Takanori'
'Bauer, Eike B.'
'Hampel, Frank'
'Gladysz, J. A.'

_publ_section_title
;
 Alkene metatheses in transition metal coordination spheres:
 dimacrocyclizations that join trans positions of square-planar
 platinum complexes to give topologically novel diphosphine ligands.
;
_journal_issue 7
_journal_name_full 'Dalton transactions (Cambridge, England : 2003)'
_journal_page_first 1012
_journal_page_last 1028
_journal_paper_doi 10.1039/b400156g
_journal_year 2004
_chemical_formula_sum 'C30 H34 Cl F5 P2 Pt'
_chemical_formula_weight 782.05
_chemical_name_systematic
;
?
;
_space_group_IT_number 60
_symmetry_cell_setting orthorhombic
_symmetry_space_group_name_Hall '-P 2n 2ab'
_symmetry_space_group_name_H-M 'P b c n'
_atom_sites_solution_hydrogens geom
_atom_sites_solution_primary direct
_atom_sites_solution_secondary difmap
_audit_creation_method SHELXL-97
_cell_angle_alpha 90.00
_cell_angle_beta 90.00
_cell_angle_gamma 90.00
_cell_formula_units_Z 8
_cell_length_a 18.5572(3)
_cell_length_b 10.9033(2)
_cell_length_c 28.7856(5)
_cell_measurement_reflns_used 6873
_cell_measurement_temperature 173(2)
_cell_volume 5824.33(17)
_computing_cell_refinement DENZO-SMN
_computing_data_collection 'Nonius Collect'
_computing_data_reduction DENZO-SMN
_computing_molecular_graphics 'SHELXTL NT'
_computing_publication_material 'SHELXTL NT'
_computing_structure_refinement 'SHELXL-97 (Sheldrick, 1997)'
_computing_structure_solution 'SHELXS-97 (Sheldrick, 1990)'
_diffrn_ambient_temperature 173(2)
_diffrn_detector_area_resol_mean 9
_diffrn_measured_fraction_theta_full 0.994
_diffrn_measured_fraction_theta_max 0.994
_diffrn_measurement_device_type 'Nonius KappaCCD'
_diffrn_radiation_monochromator graphite
_diffrn_radiation_source 'fine-focus rotating anode'
_diffrn_radiation_type MoK\a
_diffrn_radiation_wavelength 0.71073
_diffrn_reflns_av_R_equivalents 0.0207
_diffrn_reflns_av_sigmaI/netI 0.0301
_diffrn_reflns_limit_h_max 24
_diffrn_reflns_limit_h_min -24
_diffrn_reflns_limit_k_max 14
_diffrn_reflns_limit_k_min -14
_diffrn_reflns_limit_l_max 37
_diffrn_reflns_limit_l_min -37
_diffrn_reflns_number 12286
_diffrn_reflns_theta_full 27.48
_diffrn_reflns_theta_max 27.48
_diffrn_reflns_theta_min 1.41
_exptl_absorpt_coefficient_mu 5.071
_exptl_absorpt_correction_T_max 0.4303
_exptl_absorpt_correction_T_min 0.3115
_exptl_absorpt_correction_type 'empirical (Scalepack)'
_exptl_crystal_colour colorless
_exptl_crystal_density_diffrn 1.784
_exptl_crystal_density_method 'not measured'
_exptl_crystal_description block
_exptl_crystal_F_000 3072
_exptl_crystal_size_max 0.30
_exptl_crystal_size_mid 0.20
_exptl_crystal_size_min 0.20
_refine_diff_density_max 0.893
_refine_diff_density_min -0.996
_refine_diff_density_rms 0.128
_refine_ls_extinction_method none
_refine_ls_goodness_of_fit_ref 1.116
_refine_ls_hydrogen_treatment 'riding model'
_refine_ls_matrix_type full
_refine_ls_number_parameters 352
_refine_ls_number_reflns 6642
_refine_ls_number_restraints 0
_refine_ls_restrained_S_all 1.116
_refine_ls_R_factor_all 0.0334
_refine_ls_R_factor_gt 0.0240
_refine_ls_shift/su_max 0.002
_refine_ls_shift/su_mean 0.000
_refine_ls_structure_factor_coef Fsqd
_refine_ls_weighting_details 'calc w=1/[\s^2^(Fo^2^)+(0.0368P)^2^+3.8878P] where P=(Fo^2^+2Fc^2^)/3'
_refine_ls_weighting_scheme calc
_refine_ls_wR_factor_gt 0.0602
_refine_ls_wR_factor_ref 0.0751
_reflns_number_gt 5538
_reflns_number_total 6642
_reflns_threshold_expression >2sigma(I)
_cod_data_source_file b400156g.txt
_cod_data_source_block ts02
_cod_depositor_comments
;
The following automatic conversions were performed:
'_symmetry_cell_setting' value 'Orthorhombic' changed to 'orthorhombic'
according to '/home/saulius/struct/CIF-dictionaries/cif_core.dic'
dictionary named 'cif_core.dic' version 2.4.1 from 2010-06-29.

Automatic conversion script
Id: cif_fix_enum 1527 2010-12-29 10:47:43Z saulius 
;
_cod_original_sg_symbol_H-M Pbcn
_cod_database_code 7014024

loop_
_symmetry_equiv_pos_as_xyz
'x, y, z'
'-x+1/2, -y+1/2, z+1/2'
'-x, y, -z+1/2'
'x+1/2, -y+1/2, -z'
'-x, -y, -z'
'x-1/2, y-1/2, -z-1/2'
'x, -y, z-1/2'
'-x-1/2, y-1/2, z'

loop_
_atom_site_label
_atom_site_type_symbol
_atom_site_fract_x
_atom_site_fract_y
_atom_site_fract_z
_atom_site_U_iso_or_equiv
_atom_site_adp_type
_atom_site_occupancy
_atom_site_symmetry_multiplicity
_atom_site_calc_flag
_atom_site_refinement_flags
_atom_site_disorder_assembly
_atom_site_disorder_group
Pt1 Pt 0.064589(6) -0.913470(11) 0.138458(5) 0.01862(6) Uani 1 1 d . . .
P1 P -0.03505(5) -0.78612(8) 0.14028(3) 0.01994(18) Uani 1 1 d . . .
Cl1 Cl 0.12929(4) -0.75043(8) 0.17313(4) 0.0293(2) Uani 1 1 d . . .
P2 P 0.17021(5) -1.02471(8) 0.13645(3) 0.02017(19) Uani 1 1 d . . .
C11 C 0.00619(17) -1.0496(3) 0.10955(12) 0.0199(7) Uani 1 1 d . . .
F12 F -0.06193(10) -1.07542(19) 0.17865(8) 0.0303(5) Uani 1 1 d . . .
C12 C -0.0499(2) -1.1052(3) 0.13338(13) 0.0233(8) Uani 1 1 d . . .
F13 F -0.15013(12) -1.2387(2) 0.13898(8) 0.0389(6) Uani 1 1 d . . .
C13 C -0.09579(18) -1.1902(3) 0.11374(14) 0.0258(8) Uani 1 1 d . . .
F14 F -0.12979(12) -1.3085(2) 0.04894(9) 0.0400(6) Uani 1 1 d . . .
C14 C -0.08586(19) -1.2245(3) 0.06860(14) 0.0280(8) Uani 1 1 d . . .
F15 F -0.01979(12) -1.2110(2) -0.00044(9) 0.0448(6) Uani 1 1 d . . .
C15 C -0.02997(19) -1.1752(3) 0.04381(13) 0.0282(8) Uani 1 1 d . . .
F16 F 0.06751(10) -1.0426(2) 0.03717(9) 0.0370(6) Uani 1 1 d . . .
C16 C 0.01410(18) -1.0888(3) 0.06427(13) 0.0238(7) Uani 1 1 d . . .
C21 C -0.01642(19) -0.6467(3) 0.10682(14) 0.0300(8) Uani 1 1 d . . .
H21A H 0.0360 -0.6304 0.1089 0.036 Uiso 1 1 calc R . .
H21B H -0.0273 -0.6645 0.0738 0.036 Uiso 1 1 calc R . .
C22 C -0.0558(2) -0.5286(4) 0.11980(18) 0.0447(11) Uani 1 1 d . . .
H22A H -0.0432 -0.4648 0.0967 0.054 Uiso 1 1 calc R . .
H22B H -0.1083 -0.5435 0.1174 0.054 Uiso 1 1 calc R . .
C23 C -0.0399(3) -0.4789(4) 0.1677(2) 0.0511(13) Uani 1 1 d . . .
H23A H -0.0388 -0.3883 0.1657 0.061 Uiso 1 1 calc R . .
H23B H 0.0090 -0.5063 0.1767 0.061 Uiso 1 1 calc R . .
C24 C -0.0913(2) -0.5142(4) 0.20627(17) 0.0397(10) Uani 1 1 d . . .
H24A H -0.1334 -0.4585 0.2051 0.048 Uiso 1 1 calc R . .
H24B H -0.0668 -0.5009 0.2364 0.048 Uiso 1 1 calc R . .
C25 C -0.11833(19) -0.6459(3) 0.20459(14) 0.0308(9) Uani 1 1 d . . .
H25A H -0.1523 -0.6547 0.1783 0.037 Uiso 1 1 calc R . .
H25B H -0.1452 -0.6638 0.2335 0.037 Uiso 1 1 calc R . .
C26 C -0.05725(18) -0.7405(3) 0.19908(13) 0.0262(8) Uani 1 1 d . . .
H26A H -0.0706 -0.8150 0.2167 0.031 Uiso 1 1 calc R . .
H26B H -0.0133 -0.7063 0.2136 0.031 Uiso 1 1 calc R . .
C31 C -0.11818(17) -0.8483(3) 0.11623(13) 0.0210(7) Uani 1 1 d . . .
C32 C -0.1740(2) -0.8910(3) 0.14509(14) 0.0269(8) Uani 1 1 d . . .
H32A H -0.1716 -0.8779 0.1777 0.032 Uiso 1 1 calc R . .
C33 C -0.23180(19) -0.9515(4) 0.12618(16) 0.0351(9) Uani 1 1 d . . .
H33A H -0.2692 -0.9802 0.1459 0.042 Uiso 1 1 calc R . .
C34 C -0.23628(19) -0.9711(4) 0.07931(15) 0.0347(9) Uani 1 1 d . . .
H34A H -0.2767 -1.0129 0.0667 0.042 Uiso 1 1 calc R . .
C35 C -0.1823(2) -0.9302(3) 0.05042(14) 0.0320(9) Uani 1 1 d . . .
H35A H -0.1854 -0.9439 0.0179 0.038 Uiso 1 1 calc R . .
C36 C -0.12361(19) -0.8693(3) 0.06872(13) 0.0270(8) Uani 1 1 d . . .
H36A H -0.0865 -0.8414 0.0486 0.032 Uiso 1 1 calc R . .
C41 C 0.16727(19) -1.1906(3) 0.12831(14) 0.0267(8) Uani 1 1 d . . .
H41A H 0.1538 -1.2074 0.0956 0.032 Uiso 1 1 calc R . .
H41B H 0.2165 -1.2234 0.1331 0.032 Uiso 1 1 calc R . .
C42 C 0.1154(2) -1.2619(3) 0.16001(16) 0.0343(9) Uani 1 1 d . . .
H42A H 0.0679 -1.2655 0.1445 0.041 Uiso 1 1 calc R . .
H42B H 0.1333 -1.3472 0.1626 0.041 Uiso 1 1 calc R . .
C43 C 0.1041(2) -1.2126(4) 0.20873(16) 0.0421(11) Uani 1 1 d . . .
H43A H 0.0759 -1.2738 0.2265 0.050 Uiso 1 1 calc R . .
H43B H 0.0744 -1.1374 0.2065 0.050 Uiso 1 1 calc R . .
C44 C 0.1719(2) -1.1817(4) 0.23683(15) 0.0408(10) Uani 1 1 d . . .
H44A H 0.1633 -1.2030 0.2698 0.049 Uiso 1 1 calc R . .
H44B H 0.2122 -1.2334 0.2256 0.049 Uiso 1 1 calc R . .
C45 C 0.1946(2) -1.0472(4) 0.23400(14) 0.0362(9) Uani 1 1 d . . .
H45A H 0.2303 -1.0312 0.2588 0.043 Uiso 1 1 calc R . .
H45B H 0.1519 -0.9956 0.2405 0.043 Uiso 1 1 calc R . .
C46 C 0.22711(18) -1.0065(3) 0.18765(13) 0.0285(8) Uani 1 1 d . . .
H46A H 0.2721 -1.0533 0.1825 0.034 Uiso 1 1 calc R . .
H46B H 0.2405 -0.9189 0.1903 0.034 Uiso 1 1 calc R . .
C51 C 0.22901(18) -0.9725(3) 0.08944(13) 0.0248(7) Uani 1 1 d . . .
C52 C 0.29671(19) -1.0251(4) 0.08297(15) 0.0331(9) Uani 1 1 d . . .
H52A H 0.3120 -1.0905 0.1024 0.040 Uiso 1 1 calc R . .
C53 C 0.3419(2) -0.9817(4) 0.04801(15) 0.0397(10) Uani 1 1 d . . .
H53A H 0.3877 -1.0186 0.0434 0.048 Uiso 1 1 calc R . .
C54 C 0.3206(2) -0.8857(4) 0.01994(14) 0.0372(9) Uani 1 1 d . . .
H54A H 0.3520 -0.8551 -0.0034 0.045 Uiso 1 1 calc R . .
C55 C 0.2532(2) -0.8344(3) 0.02612(14) 0.0333(9) Uani 1 1 d . . .
H55A H 0.2380 -0.7691 0.0066 0.040 Uiso 1 1 calc R . .
C56 C 0.20766(19) -0.8774(3) 0.06046(13) 0.0268(8) Uani 1 1 d . . .
H56A H 0.1614 -0.8415 0.0643 0.032 Uiso 1 1 calc R . .

loop_
_atom_site_aniso_label
_atom_site_aniso_U_11
_atom_site_aniso_U_22
_atom_site_aniso_U_33
_atom_site_aniso_U_23
_atom_site_aniso_U_13
_atom_site_aniso_U_12
Pt1 0.01559(8) 0.01855(8) 0.02171(9) -0.00050(5) 0.00052(5) -0.00040(5)
P1 0.0172(4) 0.0204(4) 0.0222(5) 0.0014(3) -0.0003(3) 0.0013(3)
Cl1 0.0225(4) 0.0246(4) 0.0408(6) -0.0071(4) -0.0037(4) -0.0024(3)
P2 0.0171(4) 0.0206(4) 0.0228(5) -0.0014(4) 0.0016(3) 0.0008(3)
C11 0.0183(15) 0.0173(14) 0.0241(19) 0.0001(13) -0.0013(13) -0.0002(13)
F12 0.0303(12) 0.0381(12) 0.0226(12) 0.0002(9) 0.0051(9) -0.0070(9)
C12 0.0237(17) 0.0226(17) 0.023(2) 0.0021(14) 0.0019(14) 0.0003(14)
F13 0.0312(12) 0.0440(13) 0.0414(15) 0.0049(11) 0.0064(10) -0.0180(11)
C13 0.0233(17) 0.0233(17) 0.031(2) 0.0047(15) 0.0022(15) -0.0047(14)
F14 0.0380(12) 0.0364(12) 0.0456(16) -0.0055(11) -0.0065(11) -0.0173(10)
C14 0.0254(17) 0.0241(17) 0.034(2) 0.0003(16) -0.0049(16) -0.0036(14)
F15 0.0511(15) 0.0552(15) 0.0282(14) -0.0156(12) 0.0051(11) -0.0171(12)
C15 0.0310(19) 0.0308(18) 0.023(2) -0.0049(15) -0.0004(15) -0.0008(15)
F16 0.0320(12) 0.0464(13) 0.0327(14) -0.0074(11) 0.0123(10) -0.0143(10)
C16 0.0219(17) 0.0274(17) 0.0222(19) -0.0010(14) 0.0016(14) -0.0039(14)
C21 0.0270(18) 0.0322(19) 0.031(2) 0.0104(17) 0.0017(16) -0.0009(16)
C22 0.046(3) 0.034(2) 0.054(3) 0.014(2) 0.003(2) 0.0046(19)
C23 0.052(3) 0.026(2) 0.076(4) -0.003(2) 0.005(3) -0.005(2)
C24 0.033(2) 0.037(2) 0.049(3) -0.012(2) -0.008(2) 0.0054(18)
C25 0.0279(18) 0.034(2) 0.030(2) -0.0054(16) 0.0008(16) 0.0081(16)
C26 0.0256(18) 0.0289(18) 0.0243(19) -0.0003(15) -0.0029(14) 0.0033(14)
C31 0.0168(15) 0.0222(16) 0.024(2) 0.0016(14) -0.0017(13) 0.0037(13)
C32 0.0235(18) 0.0296(18) 0.028(2) 0.0042(15) 0.0047(15) 0.0051(15)
C33 0.0186(18) 0.043(2) 0.044(3) -0.002(2) 0.0073(17) -0.0065(17)
C34 0.0215(18) 0.044(2) 0.039(2) -0.0086(19) -0.0058(16) -0.0036(16)
C35 0.031(2) 0.039(2) 0.027(2) -0.0024(17) -0.0069(16) 0.0005(16)
C36 0.0239(17) 0.0335(18) 0.024(2) 0.0038(16) -0.0001(15) 0.0010(15)
C41 0.0232(17) 0.0208(17) 0.036(2) -0.0045(15) 0.0026(15) 0.0019(14)
C42 0.0272(19) 0.0242(18) 0.051(3) 0.0082(18) 0.0047(18) 0.0023(15)
C43 0.037(2) 0.038(2) 0.051(3) 0.021(2) 0.015(2) 0.0071(18)
C44 0.042(2) 0.049(2) 0.031(2) 0.0116(19) 0.0100(19) 0.020(2)
C45 0.038(2) 0.046(2) 0.025(2) -0.0045(18) -0.0005(17) 0.0165(19)
C46 0.0248(17) 0.0314(19) 0.029(2) -0.0031(16) -0.0040(16) 0.0058(15)
C51 0.0230(17) 0.0282(18) 0.0232(19) -0.0009(15) 0.0017(14) -0.0037(14)
C52 0.0249(18) 0.038(2) 0.037(2) 0.0032(18) 0.0046(17) 0.0010(16)
C53 0.0270(19) 0.054(3) 0.039(3) 0.000(2) 0.0094(18) 0.0003(19)
C54 0.035(2) 0.052(2) 0.026(2) 0.0006(18) 0.0064(17) -0.0141(19)
C55 0.037(2) 0.035(2) 0.027(2) 0.0043(16) -0.0029(17) -0.0097(18)
C56 0.0240(17) 0.0293(17) 0.027(2) -0.0027(16) -0.0017(15) -0.0028(15)

loop_
_atom_type_symbol
_atom_type_description
_atom_type_scat_dispersion_real
_atom_type_scat_dispersion_imag
_atom_type_scat_source
C C 0.0033 0.0016 'International Tables Vol C Tables 4.2.6.8 and 6.1.1.4'
H H 0.0000 0.0000 'International Tables Vol C Tables 4.2.6.8 and 6.1.1.4'
F F 0.0171 0.0103 'International Tables Vol C Tables 4.2.6.8 and 6.1.1.4'
P P 0.1023 0.0942 'International Tables Vol C Tables 4.2.6.8 and 6.1.1.4'
Cl Cl 0.1484 0.1585 'International Tables Vol C Tables 4.2.6.8 and 6.1.1.4'
Pt Pt -1.7033 8.3905 'International Tables Vol C Tables 4.2.6.8 and 6.1.1.4'

loop_
_geom_angle_atom_site_label_1
_geom_angle_atom_site_label_2
_geom_angle_atom_site_label_3
_geom_angle
_geom_angle_site_symmetry_1
_geom_angle_site_symmetry_3
_geom_angle_publ_flag
C11 Pt1 P2 93.41(9) . . ?
C11 Pt1 P1 91.23(9) . . ?
P2 Pt1 P1 174.84(3) . . ?
C11 Pt1 Cl1 177.99(10) . . ?
P2 Pt1 Cl1 88.53(3) . . ?
P1 Pt1 Cl1 86.85(3) . . ?
C26 P1 C31 105.34(16) . . ?
C26 P1 C21 107.83(18) . . ?
C31 P1 C21 105.58(17) . . ?
C26 P1 Pt1 111.59(11) . . ?
C31 P1 Pt1 116.42(11) . . ?
C21 P1 Pt1 109.59(12) . . ?
C46 P2 C41 103.24(17) . . ?
C46 P2 C51 102.62(17) . . ?
C41 P2 C51 103.38(16) . . ?
C46 P2 Pt1 114.50(12) . . ?
C41 P2 Pt1 119.95(11) . . ?
C51 P2 Pt1 111.21(12) . . ?
C16 C11 C12 114.3(3) . . ?
C16 C11 Pt1 124.1(2) . . ?
C12 C11 Pt1 121.4(3) . . ?
F12 C12 C13 116.9(3) . . ?
F12 C12 C11 119.5(3) . . ?
C13 C12 C11 123.7(4) . . ?
F13 C13 C14 120.4(3) . . ?
F13 C13 C12 120.2(4) . . ?
C14 C13 C12 119.4(3) . . ?
F14 C14 C13 120.2(3) . . ?
F14 C14 C15 120.3(4) . . ?
C13 C14 C15 119.4(3) . . ?
F15 C15 C14 119.1(3) . . ?
F15 C15 C16 121.3(3) . . ?
C14 C15 C16 119.7(4) . . ?
F16 C16 C15 116.1(3) . . ?
F16 C16 C11 120.3(3) . . ?
C15 C16 C11 123.5(3) . . ?
C22 C21 P1 118.7(3) . . ?
C23 C22 C21 115.7(4) . . ?
C22 C23 C24 117.2(4) . . ?
C23 C24 C25 115.1(3) . . ?
C24 C25 C26 113.1(3) . . ?
C25 C26 P1 116.6(3) . . ?
C36 C31 C32 118.2(3) . . ?
C36 C31 P1 119.8(3) . . ?
C32 C31 P1 121.5(3) . . ?
C33 C32 C31 120.0(4) . . ?
C34 C33 C32 120.9(4) . . ?
C33 C34 C35 120.1(3) . . ?
C34 C35 C36 120.0(4) . . ?
C35 C36 C31 120.8(3) . . ?
C42 C41 P2 116.3(3) . . ?
C43 C42 C41 117.1(3) . . ?
C42 C43 C44 116.9(3) . . ?
C45 C44 C43 114.1(3) . . ?
C44 C45 C46 115.7(3) . . ?
C45 C46 P2 116.4(3) . . ?
C56 C51 C52 119.0(3) . . ?
C56 C51 P2 120.5(3) . . ?
C52 C51 P2 120.6(3) . . ?
C53 C52 C51 120.0(4) . . ?
C54 C53 C52 120.6(4) . . ?
C53 C54 C55 119.4(4) . . ?
C54 C55 C56 120.6(4) . . ?
C55 C56 C51 120.6(3) . . ?

loop_
_geom_bond_atom_site_label_1
_geom_bond_atom_site_label_2
_geom_bond_distance
_geom_bond_site_symmetry_2
_geom_bond_publ_flag
Pt1 C11 2.017(3) . ?
Pt1 P2 2.3056(9) . ?
Pt1 P1 2.3129(9) . ?
Pt1 Cl1 2.3660(8) . ?
P1 C26 1.812(4) . ?
P1 C31 1.822(3) . ?
P1 C21 1.832(3) . ?
P2 C46 1.824(4) . ?
P2 C41 1.825(3) . ?
P2 C51 1.829(4) . ?
C11 C16 1.380(5) . ?
C11 C12 1.387(5) . ?
F12 C12 1.361(4) . ?
C12 C13 1.379(5) . ?
F13 C13 1.351(4) . ?
C13 C14 1.364(5) . ?
F14 C14 1.351(4) . ?
C14 C15 1.369(5) . ?
F15 C15 1.346(4) . ?
C15 C16 1.379(5) . ?
F16 C16 1.358(4) . ?
C21 C22 1.527(6) . ?
C22 C23 1.510(7) . ?
C23 C24 1.513(7) . ?
C24 C25 1.523(5) . ?
C25 C26 1.540(5) . ?
C31 C36 1.390(5) . ?
C31 C32 1.407(5) . ?
C32 C33 1.373(6) . ?
C33 C34 1.369(6) . ?
C34 C35 1.377(5) . ?
C35 C36 1.380(5) . ?
C41 C42 1.537(5) . ?
C42 C43 1.516(6) . ?
C43 C44 1.533(6) . ?
C44 C45 1.527(6) . ?
C45 C46 1.530(5) . ?
C51 C56 1.389(5) . ?
C51 C52 1.394(5) . ?
C52 C53 1.392(5) . ?
C53 C54 1.381(6) . ?
C54 C55 1.382(5) . ?
C55 C56 1.382(5) . ?
